data_7212463
loop_
_publ_author_name
'Lemmerer, Andreas'
'Bernstein, Joel'
'Kahlenberg, Volker'

_publ_section_title
;
 One-pot covalent and supramolecular synthesis of pharmaceutical
 co-crystals using the API isoniazid: a potential supramolecular reagent
;
_journal_issue 10
_journal_name_full CrystEngComm
_journal_page_first 2856
_journal_paper_doi 10.1039/c000473a
_journal_volume 12
_journal_year 2010
_chemical_formula_moiety 'C7 H12 O4, C6 H7 N3 O'
_chemical_formula_sum 'C13 H19 N3 O5'
_chemical_formula_weight 297.31
_chemical_name_common '(pimelic acid).(isonicotinic acid hydrazide)'
_chemical_name_systematic
;
(pimelic acid).(isonicotinic acid hydrazide)
;
_space_group_IT_number 2
_symmetry_cell_setting triclinic
_symmetry_space_group_name_Hall '-P 1'
_symmetry_space_group_name_H-M 'P -1'
_atom_sites_solution_hydrogens geom
_atom_sites_solution_primary direct
_atom_sites_solution_secondary difmap
_audit_conform_dict_location ftp://ftp.iucr.org/pub/cif_core.dic
_audit_conform_dict_name cif_core.dic
_audit_conform_dict_version 2.3
_audit_creation_date 2009-04-03T17:17:50-00:00
_audit_creation_method 'WinGX routine CIF_UPDATE'
_cell_angle_alpha 94.328(6)
_cell_angle_beta 93.120(6)
_cell_angle_gamma 103.660(7)
_cell_formula_units_Z 2
_cell_length_a 5.1055(5)
_cell_length_b 7.4175(6)
_cell_length_c 19.3653(15)
_cell_measurement_reflns_used 2673
_cell_measurement_temperature 173(2)
_cell_measurement_theta_max 28.394
_cell_measurement_theta_min 2.9351
_cell_volume 708.61(11)
_computing_cell_refinement
;
CrysAlisPro, Oxford Diffraction Ltd.,
Version 1.171.33.32 (release 27-01-2009 CrysAlis171 .NET)
(compiled Jan 27 2009,14:17:37)
;
_computing_data_collection
;
CrysAlisPro, Oxford Diffraction Ltd.,
Version 1.171.33.32 (release 27-01-2009 CrysAlis171 .NET)
(compiled Jan 27 2009,14:17:37)
;
_computing_data_reduction
;
CrysAlisPro, Oxford Diffraction Ltd.,
Version 1.171.33.32 (release 27-01-2009 CrysAlis171 .NET)
(compiled Jan 27 2009,14:17:37)
;
_computing_molecular_graphics
;
Ortep-3 for Windows (Farrugia, 1997) and DIAMOND (Brandenburg, 1999)
;
_computing_publication_material
;
WinGX publication routines (Farrugia, 1999) and PLATON (Spek, 2003)
;
_computing_structure_refinement 'SHELXL-97 (Sheldrick, 2008)'
_computing_structure_solution 'SHELXS-97 (Sheldrick, 2008)'
_diffrn_ambient_temperature 173(2)
_diffrn_detector_area_resol_mean 10.3822
_diffrn_measured_fraction_theta_full 0.993
_diffrn_measured_fraction_theta_max 0.993
_diffrn_measurement_device_type 'Goniometer Xcalibur, detector: Ruby (Gemini ult'
_diffrn_measurement_method '\w scans'
_diffrn_radiation_monochromator graphite
_diffrn_radiation_type MoK\a
_diffrn_radiation_wavelength 0.71073
_diffrn_reflns_av_R_equivalents 0.0295
_diffrn_reflns_av_unetI/netI 0.0385
_diffrn_reflns_limit_h_max 6
_diffrn_reflns_limit_h_min -5
_diffrn_reflns_limit_k_max 7
_diffrn_reflns_limit_k_min -8
_diffrn_reflns_limit_l_max 20
_diffrn_reflns_limit_l_min -23
_diffrn_reflns_number 4574
_diffrn_reflns_theta_full 25.5
_diffrn_reflns_theta_max 25.5
_diffrn_reflns_theta_min 2.94
_diffrn_standards_number 0
_exptl_absorpt_coefficient_mu 0.108
_exptl_absorpt_correction_T_max 0.97
_exptl_absorpt_correction_T_min 0.94
_exptl_absorpt_correction_type multi-scan
_exptl_absorpt_process_details
;
CrysAlis RED, Oxford Diffraction Ltd.,
Version 1.171.33.32 (release 27-01-2009 CrysAlis171 .NET)
(compiled Jan 27 2009,14:17:37)
Empirical absorption correction using spherical harmonics,
implemented in SCALE3 ABSPACK scaling algorithm.
;
_exptl_crystal_colour colourless
_exptl_crystal_density_diffrn 1.393
_exptl_crystal_density_method 'not measured'
_exptl_crystal_description block
_exptl_crystal_F_000 316
_exptl_crystal_size_max 0.26
_exptl_crystal_size_mid 0.18
_exptl_crystal_size_min 0.08
_refine_diff_density_max 0.168
_refine_diff_density_min -0.221
_refine_diff_density_rms 0.047
_refine_ls_extinction_method none
_refine_ls_goodness_of_fit_ref 1.055
_refine_ls_hydrogen_treatment mixed
_refine_ls_matrix_type full
_refine_ls_number_parameters 205
_refine_ls_number_reflns 2616
_refine_ls_number_restraints 0
_refine_ls_restrained_S_all 1.055
_refine_ls_R_factor_all 0.0489
_refine_ls_R_factor_gt 0.0349
_refine_ls_shift/su_max 0.012
_refine_ls_shift/su_mean 0.001
_refine_ls_structure_factor_coef Fsqd
_refine_ls_weighting_details 'calc w=1/[\s^2^(Fo^2^)+(0.0471P)^2^] where P=(Fo^2^+2Fc^2^)/3'
_refine_ls_weighting_scheme calc
_refine_ls_wR_factor_gt 0.0848
_refine_ls_wR_factor_ref 0.0878
_reflns_number_gt 2063
_reflns_number_total 2616
_reflns_threshold_expression >2sigma(I)
_cod_data_source_file c000473a.txt
_cod_data_source_block 5
_cod_depositor_comments
;
The following automatic conversions were performed:

'_symmetry_cell_setting' value 'Triclinic' changed to 'triclinic'
according to /home/saulius/struct/CIF-dictionaries/cif_core.dic
dictionary named 'cif_core.dic' version 2.4.2 from 2011-04-26.

Automatic conversion script
Id: cif_fix_values 1891 2012-01-12 08:04:46Z andrius 
;
_cod_original_sg_symbol_H-M P-1
_cod_database_code 7212463

loop_
_symmetry_equiv_pos_as_xyz
'x, y, z'
'-x, -y, -z'

loop_
_atom_site_label
_atom_site_type_symbol
_atom_site_fract_x
_atom_site_fract_y
_atom_site_fract_z
_atom_site_U_iso_or_equiv
_atom_site_adp_type
_atom_site_occupancy
_atom_site_symmetry_multiplicity
_atom_site_calc_flag
_atom_site_refinement_flags
C1 C 0.4665(3) 0.22611(19) 0.31781(7) 0.0170(3) Uani 1 1 d .
C2 C 0.7145(3) 0.3298(2) 0.34769(7) 0.0200(3) Uani 1 1 d .
H2A H 0.8506 0.388 0.3195 0.024 Uiso 1 1 calc R
C3 C 0.7604(3) 0.3471(2) 0.41890(7) 0.0247(4) Uani 1 1 d .
H3 H 0.9295 0.4204 0.439 0.03 Uiso 1 1 calc R
C5 C 0.3422(3) 0.1630(2) 0.43193(7) 0.0238(3) Uani 1 1 d .
H5 H 0.2129 0.1023 0.4614 0.029 Uiso 1 1 calc R
C6 C 0.2762(3) 0.1406(2) 0.36130(7) 0.0202(3) Uani 1 1 d .
H6 H 0.1043 0.0682 0.3427 0.024 Uiso 1 1 calc R
C7 C 0.3913(3) 0.20768(19) 0.24111(7) 0.0163(3) Uani 1 1 d .
N1 N 0.5920(2) 0.20361(17) 0.19992(6) 0.0195(3) Uani 1 1 d .
H1 H 0.757(4) 0.208(2) 0.2169(8) 0.029 Uiso 1 1 d .
N2 N 0.5792(2) 0.26589(17) 0.46107(6) 0.0242(3) Uani 1 1 d .
N3 N 0.5526(2) 0.1979(2) 0.12653(6) 0.0209(3) Uani 1 1 d .
H3A H 0.437(3) 0.263(2) 0.1181(8) 0.031 Uiso 1 1 d .
H3B H 0.465(3) 0.080(3) 0.1097(8) 0.031 Uiso 1 1 d .
O1 O 0.15924(18) 0.20017(15) 0.21781(5) 0.0244(3) Uani 1 1 d .
C8 C 0.4919(3) 0.2505(2) 0.63429(7) 0.0195(3) Uani 1 1 d .
C9 C 0.5649(3) 0.2890(2) 0.71118(7) 0.0197(3) Uani 1 1 d .
H9A H 0.6644 0.421 0.7213 0.024 Uiso 1 1 calc R
H9B H 0.6877 0.2107 0.7251 0.024 Uiso 1 1 calc R
C10 C 0.3228(3) 0.2515(2) 0.75453(7) 0.0214(3) Uani 1 1 d .
H10A H 0.2217 0.12 0.744 0.026 Uiso 1 1 calc R
H10B H 0.2012 0.3312 0.7412 0.026 Uiso 1 1 calc R
C11 C 0.3981(3) 0.2880(2) 0.83219(7) 0.0197(3) Uani 1 1 d .
H11A H 0.5198 0.2087 0.8458 0.024 Uiso 1 1 calc R
H11B H 0.4976 0.4198 0.8431 0.024 Uiso 1 1 calc R
C12 C 0.1516(3) 0.2483(2) 0.87416(7) 0.0237(3) Uani 1 1 d .
H12A H 0.0554 0.1156 0.8641 0.028 Uiso 1 1 calc R
H12B H 0.0274 0.3246 0.8592 0.028 Uiso 1 1 calc R
C13 C 0.2201(3) 0.2892(2) 0.95201(7) 0.0209(3) Uani 1 1 d .
H13A H 0.3582 0.2227 0.9662 0.025 Uiso 1 1 calc R
H13B H 0.2996 0.4244 0.9626 0.025 Uiso 1 1 calc R
C14 C -0.0192(3) 0.2327(2) 0.99356(7) 0.0180(3) Uani 1 1 d .
O2 O 0.68688(19) 0.33633(15) 0.59769(5) 0.0294(3) Uani 1 1 d .
H2 H 0.642(3) 0.303(3) 0.5514(10) 0.044 Uiso 1 1 d .
O3 O 0.2815(2) 0.15126(16) 0.60863(5) 0.0311(3) Uani 1 1 d .
O4 O 0.0246(2) 0.31020(15) 1.05888(5) 0.0253(3) Uani 1 1 d .
H4 H -0.124(4) 0.274(2) 1.0807(9) 0.038 Uiso 1 1 d .
O5 O -0.23054(18) 0.12669(15) 0.97196(5) 0.0252(3) Uani 1 1 d .

loop_
_atom_site_aniso_label
_atom_site_aniso_U_11
_atom_site_aniso_U_22
_atom_site_aniso_U_33
_atom_site_aniso_U_23
_atom_site_aniso_U_13
_atom_site_aniso_U_12
C1 0.0167(7) 0.0180(7) 0.0174(7) 0.0005(6) 0.0026(5) 0.0066(6)
C2 0.0174(7) 0.0239(8) 0.0169(7) 0.0034(6) 0.0043(5) 0.0004(6)
C3 0.0193(7) 0.0311(9) 0.0196(7) -0.0001(6) 0.0003(6) -0.0009(7)
C5 0.0228(8) 0.0279(9) 0.0204(8) 0.0056(6) 0.0086(6) 0.0031(6)
C6 0.0164(7) 0.0223(8) 0.0208(7) 0.0009(6) 0.0027(5) 0.0024(6)
C7 0.0140(7) 0.0147(7) 0.0190(7) 0.0001(5) 0.0006(5) 0.0018(5)
N1 0.0149(6) 0.0316(7) 0.0124(6) 0.0011(5) 0.0008(4) 0.0068(5)
N2 0.0237(7) 0.0303(8) 0.0168(6) 0.0025(5) 0.0026(5) 0.0027(6)
N3 0.0226(7) 0.0275(8) 0.0125(6) 0.0000(5) 0.0010(5) 0.0068(6)
O1 0.0145(5) 0.0382(7) 0.0201(5) 0.0006(4) -0.0005(4) 0.0064(4)
C8 0.0178(7) 0.0211(8) 0.0196(7) 0.0027(6) 0.0036(6) 0.0042(6)
C9 0.0183(7) 0.0216(8) 0.0180(7) 0.0009(6) 0.0014(5) 0.0028(6)
C10 0.0181(7) 0.0277(8) 0.0180(7) 0.0038(6) 0.0016(5) 0.0043(6)
C11 0.0186(7) 0.0205(8) 0.0188(7) 0.0011(6) 0.0021(5) 0.0024(6)
C12 0.0188(7) 0.0337(9) 0.0169(7) 0.0007(6) 0.0020(5) 0.0036(6)
C13 0.0165(7) 0.0271(8) 0.0178(7) 0.0004(6) 0.0016(5) 0.0034(6)
C14 0.0192(8) 0.0218(8) 0.0152(7) 0.0026(6) -0.0004(5) 0.0091(6)
O2 0.0247(6) 0.0413(7) 0.0151(5) 0.0015(5) 0.0053(4) -0.0068(5)
O3 0.0227(6) 0.0417(7) 0.0214(6) 0.0006(5) 0.0012(4) -0.0062(5)
O4 0.0220(6) 0.0368(7) 0.0144(5) -0.0019(4) 0.0048(4) 0.0022(5)
O5 0.0182(5) 0.0331(6) 0.0206(5) -0.0018(5) 0.0026(4) -0.0001(5)

loop_
_atom_type_symbol
_atom_type_description
_atom_type_scat_dispersion_real
_atom_type_scat_dispersion_imag
_atom_type_scat_source
C C 0.0033 0.0016 'International Tables Vol C Tables 4.2.6.8 and 6.1.1.4'
H H 0 0 'International Tables Vol C Tables 4.2.6.8 and 6.1.1.4'
N N 0.0061 0.0033 'International Tables Vol C Tables 4.2.6.8 and 6.1.1.4'
O O 0.0106 0.006 'International Tables Vol C Tables 4.2.6.8 and 6.1.1.4'

loop_
_geom_angle_atom_site_label_1
_geom_angle_atom_site_label_2
_geom_angle_atom_site_label_3
_geom_angle
C2 C1 C6 118.27(12)
C2 C1 C7 122.98(11)
C6 C1 C7 118.72(12)
C3 C2 C1 118.95(12)
C3 C2 H2A 120.5
C1 C2 H2A 120.5
N2 C3 C2 123.26(13)
N2 C3 H3 118.4
C2 C3 H3 118.4
N2 C5 C6 123.26(12)
N2 C5 H5 118.4
C6 C5 H5 118.4
C5 C6 C1 118.66(13)
C5 C6 H6 120.7
C1 C6 H6 120.7
O1 C7 N1 122.22(12)
O1 C7 C1 121.75(12)
N1 C7 C1 116.02(11)
C7 N1 N3 121.88(12)
C7 N1 H1 121.8(10)
N3 N1 H1 116.3(10)
C3 N2 C5 117.59(12)
N1 N3 H3A 106.6(11)
N1 N3 H3B 108.5(9)
H3A N3 H3B 104.3(15)
O3 C8 O2 123.57(12)
O3 C8 C9 124.30(11)
O2 C8 C9 112.13(12)
C8 C9 C10 113.64(11)
C8 C9 H9A 108.8
C10 C9 H9A 108.8
C8 C9 H9B 108.8
C10 C9 H9B 108.8
H9A C9 H9B 107.7
C9 C10 C11 113.39(11)
C9 C10 H10A 108.9
C11 C10 H10A 108.9
C9 C10 H10B 108.9
C11 C10 H10B 108.9
H10A C10 H10B 107.7
C12 C11 C10 112.12(11)
C12 C11 H11A 109.2
C10 C11 H11A 109.2
C12 C11 H11B 109.2
C10 C11 H11B 109.2
H11A C11 H11B 107.9
C11 C12 C13 113.31(11)
C11 C12 H12A 108.9
C13 C12 H12A 108.9
C11 C12 H12B 108.9
C13 C12 H12B 108.9
H12A C12 H12B 107.7
C14 C13 C12 113.21(11)
C14 C13 H13A 108.9
C12 C13 H13A 108.9
C14 C13 H13B 108.9
C12 C13 H13B 108.9
H13A C13 H13B 107.7
O5 C14 O4 122.36(12)
O5 C14 C13 124.88(13)
O4 C14 C13 112.76(12)
C8 O2 H2 109.9(11)
C14 O4 H4 108.9(12)

loop_
_geom_bond_atom_site_label_1
_geom_bond_atom_site_label_2
_geom_bond_distance
C1 C2 1.3864(19)
C1 C6 1.3906(18)
C1 C7 1.5017(18)
C2 C3 1.3774(19)
C2 H2A 0.95
C3 N2 1.3335(17)
C3 H3 0.95
C5 N2 1.3378(18)
C5 C6 1.379(2)
C5 H5 0.95
C6 H6 0.95
C7 O1 1.2319(16)
C7 N1 1.3366(18)
N1 N3 1.4206(16)
N1 H1 0.880(17)
N3 H3A 0.863(18)
N3 H3B 0.912(19)
C8 O3 1.2066(16)
C8 O2 1.3208(16)
C8 C9 1.5041(18)
C9 C10 1.5152(18)
C9 H9A 0.99
C9 H9B 0.99
C10 C11 1.5197(18)
C10 H10A 0.99
C10 H10B 0.99
C11 C12 1.5178(18)
C11 H11A 0.99
C11 H11B 0.99
C12 C13 1.5202(18)
C12 H12A 0.99
C12 H12B 0.99
C13 C14 1.4939(19)
C13 H13A 0.99
C13 H13B 0.99
C14 O5 1.2074(16)
C14 O4 1.3339(17)
O2 H2 0.914(19)
O4 H4 0.885(19)

loop_
_geom_hbond_atom_site_label_D
_geom_hbond_atom_site_label_H
_geom_hbond_atom_site_label_A
_geom_hbond_distance_DH
_geom_hbond_distance_HA
_geom_hbond_distance_DA
_geom_hbond_angle_DHA
_geom_hbond_site_symmetry_A
O2 H2 N2 0.91(2) 1.75(2) 2.659(2) 173(2) .
C5 H5 O3 0.95 2.84 3.4583(17) 123.7 .
O4 H4 N3 0.89(2) 1.90(2) 2.789(2) 179(2) 1_456
N1 H1 O1 0.88(2) 2.07(2) 2.904(2) 159(2) 1_655
N3 H3A O4 0.86(2) 2.45(2) 3.243(2) 153(2) 1_554
N3 H3B O5 0.91(2) 2.20(2) 3.039(2) 153(2) 2_556

loop_
_geom_torsion_atom_site_label_1
_geom_torsion_atom_site_label_2
_geom_torsion_atom_site_label_3
_geom_torsion_atom_site_label_4
_geom_torsion
C6 C1 C2 C3 -1.3(2)
C7 C1 C2 C3 176.53(13)
C1 C2 C3 N2 1.3(2)
N2 C5 C6 C1 1.2(2)
C2 C1 C6 C5 0.1(2)
C7 C1 C6 C5 -177.79(13)
C2 C1 C7 O1 -144.03(15)
C6 C1 C7 O1 33.8(2)
C2 C1 C7 N1 34.7(2)
C6 C1 C7 N1 -147.45(13)
O1 C7 N1 N3 2.6(2)
C1 C7 N1 N3 -176.14(12)
C2 C3 N2 C5 0.1(2)
C6 C5 N2 C3 -1.3(2)
O3 C8 C9 C10 -20.7(2)
O2 C8 C9 C10 160.18(12)
C8 C9 C10 C11 179.18(12)
C9 C10 C11 C12 -179.70(13)
C10 C11 C12 C13 -178.25(12)
C11 C12 C13 C14 -174.39(13)
C12 C13 C14 O5 17.1(2)
C12 C13 C14 O4 -163.80(12)
